data_2310693
loop_
_publ_author_name
'Wang, R.'
'Bradley, W.F.'
'Steinfink, H.'

_publ_section_title
;
 The crystal structure of Alunite
;
_journal_name_full 'Acta Crystallographica (1,1948-23,1967)'
_journal_page_first 249
_journal_page_last 258
_journal_volume 18
_journal_year 1965
_chemical_formula_sum 'Al3 H6 K O14 S2'
_chemical_name_systematic 'K Al3 (S O4)2 (O H)6'
_space_group_IT_number 166
_symmetry_space_group_name_Hall '-R 3 2"'
_symmetry_space_group_name_H-M 'R -3 m :H'
_cell_angle_alpha 90
_cell_angle_beta 90
_cell_angle_gamma 120
_cell_formula_units_Z 3
_cell_length_a 6.97
_cell_length_b 6.97
_cell_length_c 17.27
_cell_volume 726.589
_citation_journal_id_ASTM ACCRA9
_cod_data_source_file Wang_ACCRA9_1965_1864.cif
_cod_data_source_block H6Al3K1O14S2
_cod_original_cell_volume 726.5885
_cod_original_formula_sum 'H6 Al3 K1 O14 S2'
_cod_database_code 2310693

loop_
_symmetry_equiv_pos_as_xyz
x,y,z
-y,x-y,z
-x+y,-x,z
y,x,-z
-x,-x+y,-z
x-y,-y,-z
-x,-y,-z
y,-x+y,-z
x-y,x,-z
-y,-x,z
x,x-y,z
-x+y,y,z
x+2/3,y+1/3,z+1/3
-y+2/3,x-y+1/3,z+1/3
-x+y+2/3,-x+1/3,z+1/3
y+2/3,x+1/3,-z+1/3
-x+2/3,-x+y+1/3,-z+1/3
x-y+2/3,-y+1/3,-z+1/3
-x+2/3,-y+1/3,-z+1/3
y+2/3,-x+y+1/3,-z+1/3
x-y+2/3,x+1/3,-z+1/3
-y+2/3,-x+1/3,z+1/3
x+2/3,x-y+1/3,z+1/3
-x+y+2/3,y+1/3,z+1/3
x+1/3,y+2/3,z+2/3
-y+1/3,x-y+2/3,z+2/3
-x+y+1/3,-x+2/3,z+2/3
y+1/3,x+2/3,-z+2/3
-x+1/3,-x+y+2/3,-z+2/3
x-y+1/3,-y+2/3,-z+2/3
-x+1/3,-y+2/3,-z+2/3
y+1/3,-x+y+2/3,-z+2/3
x-y+1/3,x+2/3,-z+2/3
-y+1/3,-x+2/3,z+2/3
x+1/3,x-y+2/3,z+2/3
-x+y+1/3,y+2/3,z+2/3

loop_
_atom_site_label
_atom_site_type_symbol
_atom_site_fract_x
_atom_site_fract_y
_atom_site_fract_z
_atom_site_occupancy
_atom_site_U_iso_or_equiv
Al1 Al+3 0.1667 -0.1667 -0.1667 1 0.0
O3 O-2 0.1247 -0.1247 0.1416 1 0.0
O2 O-2 0.218 -0.218 -0.0588 1 0.0
H1 H+1 0.2 -0.2 0.11 1 0.0
K1 K+1 0 0 0 1 0.0
O1 O-2 0 0 0.3844 1 0.0
S1 S+6 0 0 0.303 1 0.0
